data_4080046
loop_
_publ_author_name
'Pan, Baofei'
'Pierre, Sadrach'
'Bezpalko, Mark W.'
'Napoline, J. Wesley'
'Foxman, Bruce M.'
'Thomas, Christine M.'

_publ_section_title
;
 Isolation of N-Heterocyclic Alkyl Intermediates en Route to Transition
 Metal N-Heterocyclic Carbene Complexes: Insight into a C--H Activation
 Mechanism
;
_journal_issue 2
_journal_name_full Organometallics
_journal_page_first 704
_journal_paper_doi 10.1021/om301230f
_journal_volume 32
_journal_year 2013
_chemical_formula_moiety 'C43 H41 Cl1 N2 O1 P2 Pt1'
_chemical_formula_sum 'C43 H41 Cl N2 O P2 Pt'
_chemical_formula_weight 894.30
_space_group_IT_number 61
_symmetry_cell_setting orthorhombic
_symmetry_space_group_name_Hall '-P 2ac 2ab'
_symmetry_space_group_name_H-M 'P b c a'
_atom_sites_solution_hydrogens difmap
_atom_sites_solution_primary direct
_audit_creation_date 12-05-24
_audit_creation_method CRYSTALS_ver_14.40
_cell_angle_alpha 90
_cell_angle_beta 90
_cell_angle_gamma 90
_cell_formula_units_Z 8
_cell_length_a 11.1255(7)
_cell_length_b 22.7387(16)
_cell_length_c 28.4541(19)
_cell_measurement_reflns_used 9982
_cell_measurement_temperature 120
_cell_measurement_theta_max 30
_cell_measurement_theta_min 3
_cell_volume 7198.3(8)
_computing_cell_refinement 'Apex2 (Bruker AXS, 2006)'
_computing_data_collection 'Apex2 (Bruker AXS, 2006)'
_computing_data_reduction 'Apex2 (Bruker AXS, 2006)'
_computing_molecular_graphics 'CAMERON (Watkin et al., 1996)'
_computing_publication_material 'CRYSTALS (Betteridge et al., 2003)'
_computing_structure_refinement 'CRYSTALS (Betteridge et al., 2003)'
_computing_structure_solution 'SIR92 (Altomare et al., 1994)'
_diffrn_ambient_temperature 120
_diffrn_measured_fraction_theta_full 0.998
_diffrn_measured_fraction_theta_max 0.998
_diffrn_measurement_device Area
_diffrn_measurement_device_type 'Bruker Kappa Apex2'
_diffrn_measurement_method '\f & \w scans'
_diffrn_radiation_monochromator graphite
_diffrn_radiation_type 'Mo K\a'
_diffrn_radiation_wavelength 0.71073
_diffrn_reflns_av_R_equivalents 0.051
_diffrn_reflns_limit_h_max 15
_diffrn_reflns_limit_h_min -15
_diffrn_reflns_limit_k_max 31
_diffrn_reflns_limit_k_min -17
_diffrn_reflns_limit_l_max 40
_diffrn_reflns_limit_l_min -40
_diffrn_reflns_number 70749
_diffrn_reflns_theta_full 30.022
_diffrn_reflns_theta_max 30.022
_diffrn_reflns_theta_min 1.431
_diffrn_standards_number 0
_exptl_absorpt_coefficient_mu 4.100
_exptl_absorpt_correction_T_max 0.75
_exptl_absorpt_correction_T_min 0.54
_exptl_absorpt_correction_type numerical
_exptl_absorpt_process_details
; 
 Analytical Absorption (De Meulenaer & Tompa, 1965) 
;
_exptl_crystal_colour colourless
_exptl_crystal_density_diffrn 1.650
_exptl_crystal_density_method 'not measured'
_exptl_crystal_description cube
_exptl_crystal_F_000 3568
_exptl_crystal_size_max 0.160
_exptl_crystal_size_mid 0.150
_exptl_crystal_size_min 0.070
_refine_diff_density_max 2.05
_refine_diff_density_min -1.81
_refine_ls_extinction_method None
_refine_ls_goodness_of_fit_ref 0.9786
_refine_ls_hydrogen_treatment constr
_refine_ls_matrix_type full
_refine_ls_number_parameters 451
_refine_ls_number_reflns 10485
_refine_ls_number_restraints 0
_refine_ls_R_factor_all 0.0503
_refine_ls_R_factor_gt 0.0272
_refine_ls_shift/su_max 0.0033750
_refine_ls_shift/su_mean 0.0001804
_refine_ls_structure_factor_coef Fsqd
_refine_ls_weighting_details
;
 Method= Modified Sheldrick 
 w=1/[\s^2^(F^2^) + ( 0.02P)^2^ +16.19P] 
 ,where P=(max(Fo^2^,0) + 2Fc^2^)/3 
;
_refine_ls_weighting_scheme calc
_refine_ls_wR_factor_all 0.0653
_refine_ls_wR_factor_gt 0.0557
_refine_ls_wR_factor_ref 0.0653
_reflns_limit_h_max 15
_reflns_limit_h_min 0
_reflns_limit_k_max 31
_reflns_limit_k_min 0
_reflns_limit_l_max 40
_reflns_limit_l_min 0
_reflns_number_gt 7373
_reflns_number_total 10485
_reflns_threshold_expression I>2.0\s(I)
_oxford_diffrn_Wilson_B_factor 0.00
_oxford_diffrn_Wilson_scale 0.00
_oxford_refine_ls_r_factor_ref 0.0503
_oxford_refine_ls_scale 0.0297382(11)
_oxford_reflns_number_all 10485
_oxford_reflns_threshold_expression_ref I>-10.0\s(I)
_oxford_structure_analysis_title 'bfpan_7170_0m in Pbca'
_cod_data_source_file om301230f_si_002.cif
_cod_data_source_block 4
_cod_original_sg_symbol_H-M 'P b c a '
_cod_original_formula_sum 'C43 H41 Cl1 N2 O1 P2 Pt1'
_cod_database_code 4080046

loop_
_symmetry_equiv_pos_as_xyz
x,y,z
-x,-y,-z
-x+1/2,y+1/2,z
x+1/2,-y+1/2,-z
x,-y+1/2,z+1/2
-x,y+1/2,-z+1/2
-x+1/2,-y,z+1/2
x+1/2,y,-z+1/2

loop_
_atom_site_label
_atom_site_type_symbol
_atom_site_fract_x
_atom_site_fract_y
_atom_site_fract_z
_atom_site_U_iso_or_equiv
_atom_site_occupancy
_atom_site_adp_type
_atom_site_refinement_flags_posn
_atom_site_refinement_flags_occupancy
Pt1 Pt 0.304585(10) 0.325145(5) 0.627523(4) 0.0161 1.0000 Uani . .
Cl10 Cl 0.2034(5) 0.32305(12) 0.55435(11) 0.0268(8) 0.411(10) Uiso . P
Cl11 Cl 0.2399(3) 0.31718(8) 0.54711(7) 0.0202(6) 0.589(10) Uiso . P
P1 P 0.30311(7) 0.42492(3) 0.62756(3) 0.0157 1.0000 Uani . .
P2 P 0.28680(7) 0.22592(3) 0.63519(3) 0.0150 1.0000 Uani . .
O1 O 0.2882(4) 0.31564(15) 0.87422(10) 0.0592 1.0000 Uani . .
N1 N 0.4990(2) 0.36466(12) 0.69263(9) 0.0212 1.0000 Uani . .
N2 N 0.4177(2) 0.27785(12) 0.71685(9) 0.0218 1.0000 Uani . .
C1 C 0.1854(3) 0.45227(14) 0.66599(11) 0.0214 1.0000 Uani . .
C2 C 0.0762(3) 0.42338(18) 0.66602(16) 0.0378 1.0000 Uani . .
C3 C -0.0178(4) 0.4439(2) 0.69404(19) 0.0529 1.0000 Uani . .
C4 C -0.0024(4) 0.4923(2) 0.72154(16) 0.0510 1.0000 Uani . .
C5 C 0.1050(4) 0.5215(2) 0.72177(13) 0.0403 1.0000 Uani . .
C6 C 0.1992(3) 0.50192(16) 0.69410(11) 0.0280 1.0000 Uani . .
C7 C 0.2757(3) 0.46187(13) 0.57160(11) 0.0187 1.0000 Uani . .
C8 C 0.1739(3) 0.49584(15) 0.56328(12) 0.0243 1.0000 Uani . .
C9 C 0.1555(3) 0.52074(16) 0.51925(12) 0.0284 1.0000 Uani . .
C10 C 0.2378(4) 0.51244(15) 0.48406(12) 0.0280 1.0000 Uani . .
C11 C 0.3393(3) 0.47913(15) 0.49199(12) 0.0266 1.0000 Uani . .
C12 C 0.3577(3) 0.45336(14) 0.53559(11) 0.0219 1.0000 Uani . .
C13 C 0.4444(3) 0.45373(14) 0.64735(11) 0.0170 1.0000 Uani . .
C14 C 0.4791(3) 0.50996(14) 0.63290(11) 0.0231 1.0000 Uani . .
C15 C 0.5927(3) 0.53185(16) 0.64111(12) 0.0300 1.0000 Uani . .
C16 C 0.6752(3) 0.49506(17) 0.66255(13) 0.0308 1.0000 Uani . .
C17 C 0.6443(3) 0.44018(16) 0.67788(12) 0.0270 1.0000 Uani . .
C18 C 0.5257(3) 0.41781(14) 0.67290(11) 0.0184 1.0000 Uani . .
C19 C 0.5849(3) 0.33726(16) 0.72543(12) 0.0290 1.0000 Uani . .
C20 C 0.5053(3) 0.29497(16) 0.75229(12) 0.0277 1.0000 Uani . .
C21 C 0.3317(3) 0.23584(14) 0.73021(11) 0.0192 1.0000 Uani . .
C22 C 0.3163(3) 0.21977(15) 0.77746(11) 0.0260 1.0000 Uani . .
C23 C 0.2361(4) 0.17560(17) 0.78986(12) 0.0318 1.0000 Uani . .
C24 C 0.1697(3) 0.14673(16) 0.75615(13) 0.0310 1.0000 Uani . .
C25 C 0.1850(3) 0.16166(14) 0.70949(11) 0.0243 1.0000 Uani . .
C26 C 0.2653(3) 0.20542(13) 0.69579(10) 0.0175 1.0000 Uani . .
C27 C 0.4123(3) 0.18325(13) 0.61353(11) 0.0186 1.0000 Uani . .
C28 C 0.4599(3) 0.13574(16) 0.63750(13) 0.0270 1.0000 Uani . .
C29 C 0.5522(3) 0.10301(19) 0.61773(17) 0.0421 1.0000 Uani . .
C30 C 0.5965(4) 0.1173(2) 0.57469(18) 0.0503 1.0000 Uani . .
C31 C 0.5500(4) 0.1634(2) 0.55074(17) 0.0565 1.0000 Uani . .
C32 C 0.4573(4) 0.1975(2) 0.56917(14) 0.0403 1.0000 Uani . .
C33 C 0.1572(3) 0.19523(14) 0.60514(11) 0.0173 1.0000 Uani . .
C34 C 0.1659(3) 0.14865(14) 0.57384(11) 0.0192 1.0000 Uani . .
C35 C 0.0650(3) 0.12928(15) 0.54990(12) 0.0255 1.0000 Uani . .
C36 C -0.0448(3) 0.15522(16) 0.55743(13) 0.0275 1.0000 Uani . .
C37 C -0.0549(3) 0.20026(16) 0.59005(13) 0.0292 1.0000 Uani . .
C38 C 0.0455(3) 0.22045(15) 0.61329(12) 0.0252 1.0000 Uani . .
C39 C 0.3835(3) 0.33259(14) 0.69206(11) 0.0217 1.0000 Uani . .
C40 C 0.1755(4) 0.2954(3) 0.89206(15) 0.0587 1.0000 Uani . .
C41 C 0.1593(5) 0.3264(3) 0.93810(18) 0.0687 1.0000 Uani . .
C42 C 0.2864(5) 0.3314(2) 0.95561(16) 0.0568 1.0000 Uani . .
C43 C 0.3529(6) 0.3460(2) 0.91127(19) 0.0651 1.0000 Uani . .
H21 H 0.0652 0.3906 0.6473 0.0469 1.0000 Uiso R .
H31 H -0.0892 0.4247 0.6941 0.0655 1.0000 Uiso R .
H41 H -0.0646 0.5056 0.7401 0.0629 1.0000 Uiso R .
H51 H 0.1158 0.5548 0.7402 0.0496 1.0000 Uiso R .
H61 H 0.2724 0.5219 0.6949 0.0347 1.0000 Uiso R .
H81 H 0.1200 0.5015 0.5874 0.0302 1.0000 Uiso R .
H91 H 0.0878 0.5432 0.5141 0.0358 1.0000 Uiso R .
H101 H 0.2258 0.5290 0.4545 0.0349 1.0000 Uiso R .
H111 H 0.3942 0.4733 0.4682 0.0326 1.0000 Uiso R .
H121 H 0.4250 0.4306 0.5407 0.0278 1.0000 Uiso R .
H141 H 0.4238 0.5329 0.6167 0.0280 1.0000 Uiso R .
H151 H 0.6135 0.5695 0.6326 0.0368 1.0000 Uiso R .
H161 H 0.7539 0.5078 0.6669 0.0382 1.0000 Uiso R .
H171 H 0.7025 0.4159 0.6924 0.0342 1.0000 Uiso R .
H191 H 0.6200 0.3661 0.7463 0.0350 1.0000 Uiso R .
H192 H 0.6499 0.3168 0.7092 0.0362 1.0000 Uiso R .
H201 H 0.4645 0.3154 0.7775 0.0340 1.0000 Uiso R .
H202 H 0.5507 0.2610 0.7637 0.0351 1.0000 Uiso R .
H221 H 0.3595 0.2389 0.8006 0.0326 1.0000 Uiso R .
H231 H 0.2274 0.1663 0.8212 0.0390 1.0000 Uiso R .
H241 H 0.1166 0.1175 0.7644 0.0374 1.0000 Uiso R .
H251 H 0.1401 0.1424 0.6867 0.0306 1.0000 Uiso R .
H281 H 0.4306 0.1257 0.6666 0.0343 1.0000 Uiso R .
H291 H 0.5830 0.0709 0.6339 0.0524 1.0000 Uiso R .
H301 H 0.6583 0.0966 0.5621 0.0609 1.0000 Uiso R .
H311 H 0.5790 0.1729 0.5218 0.0694 1.0000 Uiso R .
H321 H 0.4270 0.2293 0.5528 0.0496 1.0000 Uiso R .
H341 H 0.2394 0.1294 0.5683 0.0233 1.0000 Uiso R .
H351 H 0.0714 0.0992 0.5290 0.0317 1.0000 Uiso R .
H361 H -0.1107 0.1428 0.5411 0.0338 1.0000 Uiso R .
H371 H -0.1305 0.2169 0.5961 0.0358 1.0000 Uiso R .
H381 H 0.0375 0.2509 0.6345 0.0317 1.0000 Uiso R .
H391 H 0.3277 0.3538 0.7140 0.0268 1.0000 Uiso R .
H401 H 0.1123 0.3057 0.8700 0.0725 1.0000 Uiso R .
H402 H 0.1794 0.2526 0.8952 0.0722 1.0000 Uiso R .
H411 H 0.1091 0.3039 0.9595 0.0829 1.0000 Uiso R .
H412 H 0.1256 0.3659 0.9332 0.0831 1.0000 Uiso R .
H421 H 0.2946 0.3631 0.9780 0.0702 1.0000 Uiso R .
H422 H 0.3126 0.2939 0.9693 0.0702 1.0000 Uiso R .
H431 H 0.4350 0.3338 0.9131 0.0794 1.0000 Uiso R .
H432 H 0.3504 0.3872 0.9055 0.0784 1.0000 Uiso R .

loop_
_atom_site_aniso_label
_atom_site_aniso_U_11
_atom_site_aniso_U_22
_atom_site_aniso_U_33
_atom_site_aniso_U_23
_atom_site_aniso_U_13
_atom_site_aniso_U_12
Pt1 0.01851(5) 0.01294(5) 0.01677(5) 0.00129(5) -0.00449(5) -0.00119(5)
P1 0.0148(3) 0.0136(3) 0.0187(3) 0.0014(3) -0.0017(3) 0.0002(3)
P2 0.0164(4) 0.0128(3) 0.0158(3) -0.0009(3) 0.0008(3) -0.0002(3)
O1 0.103(3) 0.0488(19) 0.0256(14) 0.0092(14) 0.0109(17) 0.0296(19)
N1 0.0164(12) 0.0233(14) 0.0238(13) 0.0053(11) -0.0066(10) -0.0003(11)
N2 0.0251(14) 0.0210(14) 0.0193(13) 0.0052(11) -0.0061(11) -0.0032(12)
C1 0.0170(15) 0.0210(15) 0.0263(15) 0.0081(13) 0.0048(13) 0.0042(13)
C2 0.0238(18) 0.030(2) 0.060(3) 0.0078(19) 0.0077(18) 0.0008(16)
C3 0.024(2) 0.045(3) 0.090(4) 0.029(3) 0.020(2) 0.0119(19)
C4 0.046(3) 0.057(3) 0.049(3) 0.023(2) 0.029(2) 0.034(2)
C5 0.050(3) 0.045(2) 0.0264(18) 0.0037(18) 0.0069(17) 0.025(2)
C6 0.0318(18) 0.0304(18) 0.0219(15) 0.0021(14) -0.0031(15) 0.0114(16)
C7 0.0232(16) 0.0135(14) 0.0194(14) 0.0009(12) -0.0044(12) -0.0008(12)
C8 0.0238(17) 0.0224(16) 0.0266(16) 0.0020(14) -0.0012(13) 0.0004(13)
C9 0.0314(18) 0.0214(17) 0.0324(18) 0.0053(15) -0.0111(15) 0.0044(15)
C10 0.045(2) 0.0157(16) 0.0229(16) 0.0027(13) -0.0107(15) -0.0017(15)
C11 0.0396(19) 0.0182(16) 0.0219(16) -0.0019(14) 0.0013(14) -0.0016(15)
C12 0.0266(17) 0.0167(15) 0.0225(16) -0.0008(13) 0.0001(13) 0.0030(13)
C13 0.0158(14) 0.0171(15) 0.0182(14) -0.0021(12) 0.0015(11) -0.0007(12)
C14 0.0285(17) 0.0207(16) 0.0201(15) 0.0031(13) -0.0035(13) -0.0049(13)
C15 0.0350(19) 0.0258(18) 0.0292(17) 0.0057(15) -0.0020(15) -0.0154(16)
C16 0.0204(17) 0.039(2) 0.0325(19) 0.0043(16) -0.0020(14) -0.0126(15)
C17 0.0185(16) 0.0321(19) 0.0304(18) 0.0041(16) -0.0033(13) -0.0039(14)
C18 0.0172(15) 0.0195(16) 0.0185(14) -0.0005(12) 0.0010(12) -0.0012(12)
C19 0.0242(17) 0.031(2) 0.0319(18) 0.0087(15) -0.0130(14) -0.0020(15)
C20 0.0318(18) 0.0256(18) 0.0257(16) 0.0064(15) -0.0106(14) -0.0015(16)
C21 0.0233(16) 0.0157(14) 0.0187(14) 0.0006(12) 0.0006(12) 0.0010(13)
C22 0.0337(19) 0.0278(18) 0.0164(14) 0.0007(13) -0.0010(14) -0.0012(16)
C23 0.044(2) 0.0331(19) 0.0183(14) 0.0071(16) 0.0078(14) -0.0074(18)
C24 0.038(2) 0.0248(18) 0.0298(18) 0.0057(15) 0.0100(15) -0.0101(16)
C25 0.0305(18) 0.0208(16) 0.0218(15) -0.0003(12) 0.0008(14) -0.0040(14)
C26 0.0200(14) 0.0141(14) 0.0185(14) -0.0007(12) 0.0021(11) 0.0013(12)
C27 0.0171(13) 0.0193(16) 0.0195(13) -0.0064(12) 0.0008(11) 0.0000(12)
C28 0.0230(16) 0.0260(18) 0.0322(19) -0.0042(15) -0.0029(14) 0.0060(14)
C29 0.0240(18) 0.035(2) 0.067(3) -0.020(2) -0.0095(19) 0.0090(16)
C30 0.024(2) 0.056(3) 0.071(3) -0.039(3) 0.008(2) 0.001(2)
C31 0.047(3) 0.074(4) 0.048(3) -0.020(3) 0.032(2) -0.010(3)
C32 0.042(2) 0.047(2) 0.032(2) 0.0010(19) 0.0178(17) -0.001(2)
C33 0.0172(14) 0.0158(14) 0.0189(14) 0.0004(12) -0.0007(11) -0.0012(12)
C34 0.0213(15) 0.0144(15) 0.0218(15) -0.0036(12) 0.0011(12) 0.0003(12)
C35 0.0294(18) 0.0206(17) 0.0264(16) -0.0068(14) 0.0004(14) -0.0022(14)
C36 0.0253(17) 0.0251(17) 0.0323(18) -0.0004(15) -0.0082(14) -0.0065(14)
C37 0.0162(16) 0.0277(19) 0.044(2) -0.0038(17) -0.0008(14) 0.0030(14)
C38 0.0228(16) 0.0202(16) 0.0325(18) -0.0093(14) -0.0009(14) 0.0036(13)
C39 0.0193(15) 0.0199(17) 0.0259(15) 0.0036(13) -0.0035(12) -0.0040(13)
C40 0.055(3) 0.087(4) 0.034(2) -0.007(2) -0.010(2) 0.039(3)
C41 0.073(4) 0.082(4) 0.051(3) -0.021(3) 0.007(3) 0.022(3)
C42 0.097(4) 0.039(3) 0.034(2) -0.005(2) 0.005(2) -0.010(3)
C43 0.092(4) 0.026(2) 0.077(4) 0.004(2) 0.035(3) 0.006(3)

loop_
_atom_type_symbol
_atom_type_scat_dispersion_real
_atom_type_scat_dispersion_imag
_atom_type_scat_Cromer_Mann_a1
_atom_type_scat_Cromer_Mann_b1
_atom_type_scat_Cromer_Mann_a2
_atom_type_scat_Cromer_Mann_b2
_atom_type_scat_Cromer_Mann_a3
_atom_type_scat_Cromer_Mann_b3
_atom_type_scat_Cromer_Mann_a4
_atom_type_scat_Cromer_Mann_b4
_atom_type_scat_Cromer_Mann_c
_atom_type_scat_source
C 0.0033 0.0016 2.3100 20.8439 1.0200 10.2075 1.5886 0.5687 0.8650 51.6512 0.2156 'International Tables Vol C 4.2.6.8 and 6.1.1.4'
H 0.0000 0.0000 0.4930 10.5109 0.3229 26.1257 0.1402 3.1424 0.0408 57.7998 0.0030 'International Tables Vol C 4.2.6.8 and 6.1.1.4'
N 0.0061 0.0033 12.2126 0.0057 3.1322 9.8933 2.0125 28.9975 1.1663 0.5826 -11.5290 'International Tables Vol C 4.2.6.8 and 6.1.1.4'
P 0.1023 0.0942 6.4345 1.9067 4.1791 27.1570 1.7800 0.5260 1.4908 68.1645 1.1149 'International Tables Vol C 4.2.6.8 and 6.1.1.4'
Cl 0.1484 0.1585 11.4604 0.0104 7.1964 1.1662 6.2556 18.5194 1.6455 47.7784 -9.5574 'International Tables Vol C 4.2.6.8 and 6.1.1.4'
Pt -1.7033 8.3905 27.0059 1.5129 17.7639 8.8117 15.7131 0.4246 5.7837 38.6103 11.6883 'International Tables Vol C 4.2.6.8 and 6.1.1.4'
O 0.0106 0.0060 3.0485 13.2771 2.2868 5.7011 1.5463 0.3239 0.8670 32.9089 0.2508 'International Tables Vol C 4.2.6.8 and 6.1.1.4'

loop_
_geom_angle_atom_site_label_1
_geom_angle_atom_site_label_2
_geom_angle_atom_site_label_3
_geom_angle
_geom_angle_publ_flag
Cl10 Pt1 Cl11 11.39(8) yes
Cl10 Pt1 P1 90.98(7) yes
Cl11 Pt1 P1 94.21(5) yes
Cl10 Pt1 P2 91.32(6) yes
Cl11 Pt1 P2 89.46(4) yes
P1 Pt1 P2 172.26(3) yes
Cl10 Pt1 C39 175.40(15) yes
Cl11 Pt1 C39 171.92(12) yes
P1 Pt1 C39 85.40(9) yes
P2 Pt1 C39 91.91(9) yes
Pt1 P1 C1 110.36(11) yes
Pt1 P1 C7 117.45(10) yes
C1 P1 C7 104.30(14) yes
Pt1 P1 C13 111.04(10) yes
C1 P1 C13 108.52(15) yes
C7 P1 C13 104.61(14) yes
Pt1 P2 C26 111.08(10) yes
Pt1 P2 C27 115.61(11) yes
C26 P2 C27 106.86(14) yes
Pt1 P2 C33 113.89(10) yes
C26 P2 C33 104.23(14) yes
C27 P2 C33 104.25(14) yes
C40 O1 C43 109.3(3) yes
C18 N1 C19 119.6(3) yes
C18 N1 C39 128.4(3) yes
C19 N1 C39 111.2(3) yes
C20 N2 C21 116.8(3) yes
C20 N2 C39 106.1(2) yes
C21 N2 C39 121.7(3) yes
P1 C1 C2 118.2(3) yes
P1 C1 C6 123.0(3) yes
C2 C1 C6 118.8(3) yes
C1 C2 C3 120.1(4) yes
C1 C2 H21 119.9 no
C3 C2 H21 120.0 no
C2 C3 C4 120.3(4) yes
C2 C3 H31 119.9 no
C4 C3 H31 119.8 no
C3 C4 C5 120.4(4) yes
C3 C4 H41 120.1 no
C5 C4 H41 119.5 no
C4 C5 C6 120.2(4) yes
C4 C5 H51 120.8 no
C6 C5 H51 119.0 no
C1 C6 C5 120.3(4) yes
C1 C6 H61 120.3 no
C5 C6 H61 119.4 no
P1 C7 C8 122.7(2) yes
P1 C7 C12 118.1(2) yes
C8 C7 C12 119.2(3) yes
C7 C8 C9 120.0(3) yes
C7 C8 H81 118.7 no
C9 C8 H81 121.3 no
C8 C9 C10 120.3(3) yes
C8 C9 H91 119.3 no
C10 C9 H91 120.4 no
C9 C10 C11 120.2(3) yes
C9 C10 H101 120.6 no
C11 C10 H101 119.2 no
C10 C11 C12 120.0(3) yes
C10 C11 H111 120.1 no
C12 C11 H111 119.9 no
C11 C12 C7 120.3(3) yes
C11 C12 H121 119.9 no
C7 C12 H121 119.8 no
P1 C13 C14 119.0(2) yes
P1 C13 C18 120.6(2) yes
C14 C13 C18 120.1(3) yes
C13 C14 C15 122.3(3) yes
C13 C14 H141 118.5 no
C15 C14 H141 119.2 no
C14 C15 C16 117.7(3) yes
C14 C15 H151 121.5 no
C16 C15 H151 120.8 no
C15 C16 C17 121.7(3) yes
C15 C16 H161 119.6 no
C17 C16 H161 118.7 no
C16 C17 C18 122.0(3) yes
C16 C17 H171 120.0 no
C18 C17 H171 118.1 no
C17 C18 C13 115.9(3) yes
C17 C18 N1 118.5(3) yes
C13 C18 N1 125.6(3) yes
N1 C19 C20 102.1(3) yes
N1 C19 H191 111.4 no
C20 C19 H191 110.9 no
N1 C19 H192 112.4 no
C20 C19 H192 111.7 no
H191 C19 H192 108.3 no
C19 C20 N2 102.2(3) yes
C19 C20 H201 110.1 no
N2 C20 H201 109.1 no
C19 C20 H202 111.6 no
N2 C20 H202 111.4 no
H201 C20 H202 112.0 no
N2 C21 C22 121.3(3) yes
N2 C21 C26 120.2(3) yes
C22 C21 C26 118.3(3) yes
C21 C22 C23 120.7(3) yes
C21 C22 H221 119.8 no
C23 C22 H221 119.5 no
C22 C23 C24 120.8(3) yes
C22 C23 H231 118.6 no
C24 C23 H231 120.6 no
C23 C24 C25 119.1(3) yes
C23 C24 H241 120.8 no
C25 C24 H241 120.1 no
C24 C25 C26 121.6(3) yes
C24 C25 H251 119.2 no
C26 C25 H251 119.2 no
P2 C26 C21 117.9(2) yes
P2 C26 C25 122.5(2) yes
C21 C26 C25 119.5(3) yes
P2 C27 C28 123.1(2) yes
P2 C27 C32 117.4(3) yes
C28 C27 C32 119.3(3) yes
C27 C28 C29 120.2(4) yes
C27 C28 H281 120.2 no
C29 C28 H281 119.6 no
C28 C29 C30 120.3(4) yes
C28 C29 H291 119.7 no
C30 C29 H291 120.0 no
C29 C30 C31 120.0(4) yes
C29 C30 H301 120.4 no
C31 C30 H301 119.5 no
C30 C31 C32 121.6(4) yes
C30 C31 H311 120.3 no
C32 C31 H311 118.1 no
C27 C32 C31 118.5(4) yes
C27 C32 H321 120.4 no
C31 C32 H321 121.1 no
P2 C33 C34 122.7(2) yes
P2 C33 C38 118.3(2) yes
C34 C33 C38 119.0(3) yes
C33 C34 C35 120.2(3) yes
C33 C34 H341 121.5 no
C35 C34 H341 118.3 no
C34 C35 C36 120.5(3) yes
C34 C35 H351 119.8 no
C36 C35 H351 119.6 no
C35 C36 C37 119.5(3) yes
C35 C36 H361 120.2 no
C37 C36 H361 120.3 no
C36 C37 C38 120.1(3) yes
C36 C37 H371 119.5 no
C38 C37 H371 120.3 no
C33 C38 C37 120.6(3) yes
C33 C38 H381 120.4 no
C37 C38 H381 119.0 no
N2 C39 N1 100.7(2) yes
N2 C39 Pt1 118.0(2) yes
N1 C39 Pt1 115.1(2) yes
N2 C39 H391 105.4 no
N1 C39 H391 107.1 no
Pt1 C39 H391 109.5 no
O1 C40 C41 105.3(5) yes
O1 C40 H401 109.2 no
C41 C40 H401 111.3 no
O1 C40 H402 108.3 no
C41 C40 H402 113.2 no
H401 C40 H402 109.4 no
C40 C41 C42 102.3(4) yes
C40 C41 H411 111.7 no
C42 C41 H411 111.9 no
C40 C41 H412 110.6 no
C42 C41 H412 109.6 no
H411 C41 H412 110.4 no
C41 C42 C43 101.7(4) yes
C41 C42 H421 111.4 no
C43 C42 H421 110.0 no
C41 C42 H422 110.1 no
C43 C42 H422 112.3 no
H421 C42 H422 111.0 no
C42 C43 O1 105.1(4) yes
C42 C43 H431 111.1 no
O1 C43 H431 112.1 no
C42 C43 H432 110.4 no
O1 C43 H432 109.2 no
H431 C43 H432 109.0 no

loop_
_geom_bond_atom_site_label_1
_geom_bond_atom_site_label_2
_geom_bond_distance
_geom_bond_publ_flag
Pt1 Cl10 2.368(2) yes
Pt1 Cl11 2.4053(15) yes
Pt1 P1 2.2689(8) yes
Pt1 P2 2.2755(8) yes
Pt1 C39 2.042(3) yes
P1 C1 1.816(3) yes
P1 C7 1.826(3) yes
P1 C13 1.793(3) yes
P2 C26 1.802(3) yes
P2 C27 1.808(3) yes
P2 C33 1.816(3) yes
O1 C40 1.429(6) yes
O1 C43 1.452(7) yes
N1 C18 1.365(4) yes
N1 C19 1.474(4) yes
N1 C39 1.478(4) yes
N2 C20 1.456(4) yes
N2 C21 1.404(4) yes
N2 C39 1.480(4) yes
C1 C2 1.382(5) yes
C1 C6 1.392(5) yes
C2 C3 1.395(6) yes
C2 H21 0.924 no
C3 C4 1.361(7) yes
C3 H31 0.905 no
C4 C5 1.367(7) yes
C4 H41 0.922 no
C5 C6 1.385(5) yes
C5 H51 0.928 no
C6 H61 0.933 no
C7 C8 1.391(4) yes
C7 C12 1.386(4) yes
C8 C9 1.390(5) yes
C8 H81 0.920 no
C9 C10 1.369(5) yes
C9 H91 0.922 no
C10 C11 1.379(5) yes
C10 H101 0.932 no
C11 C12 1.387(5) yes
C11 H111 0.921 no
C12 H121 0.922 no
C13 C14 1.398(4) yes
C13 C18 1.419(4) yes
C14 C15 1.378(5) yes
C14 H141 0.929 no
C15 C16 1.384(5) yes
C15 H151 0.918 no
C16 C17 1.366(5) yes
C16 H161 0.930 no
C17 C18 1.421(4) yes
C17 H171 0.946 no
C19 C20 1.514(5) yes
C19 H191 0.967 no
C19 H192 0.976 no
C20 H201 0.968 no
C20 H202 0.979 no
C21 C22 1.404(4) yes
C21 C26 1.409(4) yes
C22 C23 1.389(5) yes
C22 H221 0.924 no
C23 C24 1.377(5) yes
C23 H231 0.921 no
C24 C25 1.381(5) yes
C24 H241 0.919 no
C25 C26 1.393(4) yes
C25 H251 0.927 no
C27 C28 1.383(5) yes
C27 C32 1.396(5) yes
C28 C29 1.387(5) yes
C28 H281 0.919 no
C29 C30 1.360(6) yes
C29 H291 0.928 no
C30 C31 1.353(7) yes
C30 H301 0.907 no
C31 C32 1.393(6) yes
C31 H311 0.910 no
C32 H321 0.923 no
C33 C34 1.387(4) yes
C33 C38 1.388(4) yes
C34 C35 1.385(4) yes
C34 H341 0.941 no
C35 C36 1.374(5) yes
C35 H351 0.910 no
C36 C37 1.387(5) yes
C36 H361 0.911 no
C37 C38 1.377(5) yes
C37 H371 0.939 no
C38 H381 0.922 no
C39 H391 1.003 no
C40 C41 1.498(6) yes
C40 H401 0.971 no
C40 H402 0.979 no
C41 C42 1.503(7) yes
C41 H411 0.972 no
C41 H412 0.985 no
C42 C43 1.500(6) yes
C42 H421 0.966 no
C42 H422 0.981 no
C43 H431 0.956 no
C43 H432 0.951 no
